data_4505980
loop_
_publ_author_name
'Dong, Li-Jie'
'Zhao, Cui-Cui'
'Xu, Xiang'
'Du, Zi-Yi'
'Xie, Yong-Rong'
'Zhang, Jian'

_publ_section_title
;
 Temperature-Dependent Crystal Self-Assembly, Disassembly, and Reassembly
 Among Three Cadmium(II) Carboxylate-Phosphinates
;
_journal_issue 4
_journal_name_full 'Crystal Growth &amp; Design'
_journal_page_first 2052
_journal_paper_doi 10.1021/cg300029d
_journal_volume 12
_journal_year 2012
_chemical_formula_sum 'C28 H28 Cd2 N2 O9 P2'
_chemical_formula_weight 823.26
_chemical_name_systematic
; 
 ? 
;
_space_group_IT_number 15
_symmetry_cell_setting monoclinic
_symmetry_space_group_name_Hall '-C 2yc'
_symmetry_space_group_name_H-M 'C 1 2/c 1'
_atom_sites_solution_hydrogens geom
_atom_sites_solution_primary direct
_atom_sites_solution_secondary difmap
_audit_creation_method SHELXL-97
_cell_angle_alpha 90.00
_cell_angle_beta 120.5100(10)
_cell_angle_gamma 90.00
_cell_formula_units_Z 4
_cell_length_a 26.5549(5)
_cell_length_b 8.66850(10)
_cell_length_c 15.4282(3)
_cell_measurement_temperature 296(2)
_cell_volume 3059.71(10)
_computing_cell_refinement 'Bruker XSCANS'
_computing_data_collection 'Bruker XSCANS'
_computing_data_reduction 'Bruker SHELXTL'
_computing_molecular_graphics 'Bruker SHELXTL'
_computing_publication_material 'Bruker SHELXTL'
_computing_structure_refinement 'SHELXL-97 (Sheldrick, 1997)'
_computing_structure_solution 'SHELXS-97 (Sheldrick, 1990)'
_diffrn_ambient_temperature 296(2)
_diffrn_measured_fraction_theta_full 0.993
_diffrn_measured_fraction_theta_max 0.993
_diffrn_measurement_device_type 'Bruker P4'
_diffrn_measurement_method '\w scans'
_diffrn_radiation_monochromator graphite
_diffrn_radiation_source 'fine-focus sealed tube'
_diffrn_radiation_type MoK\a
_diffrn_radiation_wavelength 0.71073
_diffrn_reflns_av_R_equivalents 0.0174
_diffrn_reflns_av_sigmaI/netI 0.0139
_diffrn_reflns_limit_h_max 35
_diffrn_reflns_limit_h_min -34
_diffrn_reflns_limit_k_max 11
_diffrn_reflns_limit_k_min -11
_diffrn_reflns_limit_l_max 19
_diffrn_reflns_limit_l_min -20
_diffrn_reflns_number 16413
_diffrn_reflns_theta_full 28.48
_diffrn_reflns_theta_max 28.48
_diffrn_reflns_theta_min 2.51
_exptl_absorpt_coefficient_mu 1.549
_exptl_absorpt_correction_T_max 0.7457
_exptl_absorpt_correction_T_min 0.6079
_exptl_absorpt_correction_type multi-scan
_exptl_absorpt_process_details 'SADABS (Bruker, 2008)'
_exptl_crystal_colour colourless
_exptl_crystal_density_diffrn 1.787
_exptl_crystal_density_method 'not measured'
_exptl_crystal_description block
_exptl_crystal_F_000 1632
_exptl_crystal_size_max 0.600
_exptl_crystal_size_mid 0.500
_exptl_crystal_size_min 0.500
_refine_diff_density_max 0.675
_refine_diff_density_min -0.883
_refine_diff_density_rms 0.087
_refine_ls_extinction_coef 0.00136(10)
_refine_ls_extinction_expression Fc^*^=kFc[1+0.001xFc^2^\l^3^/sin(2\q)]^-1/4^
_refine_ls_extinction_method SHELXL
_refine_ls_goodness_of_fit_ref 1.033
_refine_ls_hydrogen_treatment constr
_refine_ls_matrix_type full
_refine_ls_number_parameters 201
_refine_ls_number_reflns 3843
_refine_ls_number_restraints 0
_refine_ls_restrained_S_all 1.033
_refine_ls_R_factor_all 0.0270
_refine_ls_R_factor_gt 0.0240
_refine_ls_shift/su_max 0.001
_refine_ls_shift/su_mean 0.000
_refine_ls_structure_factor_coef Fsqd
_refine_ls_weighting_details 'calc w=1/[\s^2^(Fo^2^)+(0.0280P)^2^+6.5014P] where P=(Fo^2^+2Fc^2^)/3'
_refine_ls_weighting_scheme calc
_refine_ls_wR_factor_gt 0.0604
_refine_ls_wR_factor_ref 0.0628
_reflns_number_gt 3475
_reflns_number_total 3843
_reflns_threshold_expression >2sigma(I)
_cod_data_source_file cg300029d_si_002.cif
_cod_data_source_block 3
_cod_depositor_comments
;
The following automatic conversions were performed:

'_symmetry_cell_setting' value 'Monoclinic' changed to 'monoclinic'
according to /home/saulius/struct/CIF-dictionaries/cif_core.dic
dictionary named 'cif_core.dic' version 2.4.1 from
2010-06-29.

'_exptl_absorpt_correction_type' value 'Multi-scan'
changed to 'multi-scan' according to
/home/saulius/struct/CIF-dictionaries/cif_core.dic dictionary named
'cif_core.dic' version 2.4.1 from 2010-06-29.

Automatic conversion script
Id: cif_fix_values 1715 2011-07-08 13:25:40Z adriana 

The following automatic conversions were performed:

'_refine_ls_hydrogen_treatment' value 'constr.' was replaced with the
value 'constr' as specified in the replacement file
'src/cod-tools/trunk/data/replacement-values/replacement_values.lst'.

Automatic conversion script
Id: cif_fix_values 5376 2017-05-30 11:51:03Z andrius 
;
_cod_original_cell_volume 3059.70(9)
_cod_original_sg_symbol_H-M C2/c
_cod_database_code 4505980

loop_
_symmetry_equiv_pos_as_xyz
'x, y, z'
'-x, y, -z+1/2'
'x+1/2, y+1/2, z'
'-x+1/2, y+1/2, -z+1/2'
'-x, -y, -z'
'x, -y, z-1/2'
'-x+1/2, -y+1/2, -z'
'x+1/2, -y+1/2, z-1/2'

loop_
_atom_site_label
_atom_site_type_symbol
_atom_site_fract_x
_atom_site_fract_y
_atom_site_fract_z
_atom_site_U_iso_or_equiv
_atom_site_adp_type
_atom_site_occupancy
_atom_site_symmetry_multiplicity
_atom_site_calc_flag
_atom_site_refinement_flags
Cd1 Cd 0.0000 -0.13806(2) 0.7500 0.02488(7) Uani 1 2 d S
Cd2 Cd 0.0000 0.58857(3) 1.2500 0.03640(8) Uani 1 2 d S
P1 P -0.05288(3) 0.15157(6) 0.83951(4) 0.03101(12) Uani 1 1 d .
N1 N -0.09824(7) -0.1835(2) 0.65328(14) 0.0355(4) Uani 1 1 d .
C1 C -0.12230(11) 0.0623(3) 0.80489(19) 0.0442(5) Uani 1 1 d .
C2 C -0.17345(17) 0.1126(5) 0.7248(4) 0.0875(13) Uani 1 1 d .
H2A H -0.1735 0.1955 0.6865 0.105 Uiso 1 1 calc R
C3 C -0.22666(18) 0.0377(6) 0.7002(5) 0.114(2) Uani 1 1 d .
H3A H -0.2617 0.0717 0.6457 0.137 Uiso 1 1 calc R
C4 C -0.2265(2) -0.0821(7) 0.7556(5) 0.1047(18) Uani 1 1 d .
H4A H -0.2615 -0.1306 0.7391 0.126 Uiso 1 1 calc R
C5 C -0.1767(3) -0.1318(7) 0.8337(5) 0.127(2) Uani 1 1 d .
H5A H -0.1769 -0.2155 0.8712 0.152 Uiso 1 1 calc R
C6 C -0.12466(18) -0.0590(6) 0.8592(3) 0.0905(14) Uani 1 1 d .
H6A H -0.0903 -0.0936 0.9149 0.109 Uiso 1 1 calc R
C7 C -0.02650(10) 0.2310(2) 0.96304(15) 0.0344(4) Uani 1 1 d .
H7A H -0.0232 0.1481 1.0079 0.041 Uiso 1 1 calc R
H7B H 0.0124 0.2719 0.9875 0.041 Uiso 1 1 calc R
C8 C -0.06414(11) 0.3574(2) 0.96893(16) 0.0347(5) Uani 1 1 d .
H8A H -0.1029 0.3162 0.9459 0.042 Uiso 1 1 calc R
H8B H -0.0680 0.4399 0.9234 0.042 Uiso 1 1 calc R
C9 C -0.04042(10) 0.4245(3) 1.07347(15) 0.0328(4) Uani 1 1 d .
C10 C -0.12465(11) -0.2939(4) 0.6728(3) 0.0688(10) Uani 1 1 d .
H10A H -0.1025 -0.3548 0.7294 0.083 Uiso 1 1 calc R
C11 C -0.18384(12) -0.3247(4) 0.6137(3) 0.0680(10) Uani 1 1 d .
H11A H -0.2002 -0.4061 0.6303 0.082 Uiso 1 1 calc R
C12 C -0.21801(9) -0.2366(3) 0.53175(17) 0.0395(5) Uani 1 1 d .
C13 C -0.19014(13) -0.1221(5) 0.5108(3) 0.0799(13) Uani 1 1 d .
H13A H -0.2112 -0.0603 0.4543 0.096 Uiso 1 1 calc R
C14 C -0.13053(11) -0.0982(4) 0.5739(3) 0.0641(9) Uani 1 1 d .
H14A H -0.1128 -0.0182 0.5591 0.077 Uiso 1 1 calc R
O1 O -0.00953(7) 0.03070(19) 0.84965(12) 0.0376(3) Uani 1 1 d .
O2 O -0.06547(8) 0.2794(2) 0.76466(12) 0.0437(4) Uani 1 1 d .
O3 O 0.00139(7) 0.36096(17) 1.14926(12) 0.0358(3) Uani 1 1 d .
O4 O -0.06336(9) 0.5461(2) 1.08091(13) 0.0526(5) Uani 1 1 d .
O1W O -0.1641(4) 0.7011(10) 1.0452(5) 0.132(3) Uani 0.50 1 d P

loop_
_atom_site_aniso_label
_atom_site_aniso_U_11
_atom_site_aniso_U_22
_atom_site_aniso_U_33
_atom_site_aniso_U_23
_atom_site_aniso_U_13
_atom_site_aniso_U_12
Cd1 0.01931(10) 0.03001(11) 0.02181(11) 0.000 0.00787(8) 0.000
Cd2 0.05255(15) 0.02975(12) 0.02291(11) 0.000 0.01625(10) 0.000
P1 0.0401(3) 0.0321(3) 0.0242(3) -0.00189(19) 0.0187(2) 0.0002(2)
N1 0.0229(8) 0.0464(10) 0.0309(9) -0.0076(8) 0.0089(7) -0.0011(7)
C1 0.0452(13) 0.0525(14) 0.0422(13) -0.0157(11) 0.0276(11) -0.0044(11)
C2 0.0529(19) 0.068(2) 0.102(3) -0.009(2) 0.011(2) 0.0043(16)
C3 0.046(2) 0.101(4) 0.151(5) -0.041(4) 0.018(3) 0.005(2)
C4 0.072(3) 0.130(4) 0.136(5) -0.059(4) 0.070(3) -0.035(3)
C5 0.097(4) 0.186(6) 0.109(4) -0.001(4) 0.061(4) -0.070(4)
C6 0.071(2) 0.125(4) 0.074(2) 0.016(2) 0.035(2) -0.037(2)
C7 0.0474(12) 0.0328(10) 0.0235(9) -0.0013(8) 0.0184(9) 0.0013(9)
C8 0.0425(12) 0.0359(11) 0.0233(10) -0.0044(8) 0.0151(9) 0.0013(9)
C9 0.0398(11) 0.0359(11) 0.0251(9) -0.0046(8) 0.0182(9) -0.0054(9)
C10 0.0250(11) 0.086(2) 0.0647(19) 0.0308(18) 0.0007(12) -0.0071(13)
C11 0.0270(12) 0.077(2) 0.073(2) 0.0282(17) 0.0053(13) -0.0092(13)
C12 0.0234(10) 0.0503(13) 0.0345(11) -0.0089(10) 0.0071(9) -0.0007(9)
C13 0.0292(13) 0.101(3) 0.069(2) 0.0377(19) -0.0042(14) -0.0087(15)
C14 0.0266(12) 0.078(2) 0.0611(19) 0.0204(16) 0.0033(12) -0.0101(12)
O1 0.0449(9) 0.0376(8) 0.0344(8) -0.0045(7) 0.0232(7) 0.0016(7)
O2 0.0571(10) 0.0439(9) 0.0298(8) 0.0078(7) 0.0218(8) 0.0041(8)
O3 0.0390(8) 0.0411(9) 0.0234(7) -0.0008(6) 0.0129(7) -0.0047(6)
O4 0.0619(11) 0.0516(10) 0.0354(9) -0.0129(8) 0.0181(8) 0.0131(9)
O1W 0.131(6) 0.123(6) 0.095(5) -0.014(4) 0.024(4) 0.066(5)

loop_
_atom_type_symbol
_atom_type_description
_atom_type_scat_dispersion_real
_atom_type_scat_dispersion_imag
_atom_type_scat_source
C C 0.0033 0.0016 'International Tables Vol C Tables 4.2.6.8 and 6.1.1.4'
H H 0.0000 0.0000 'International Tables Vol C Tables 4.2.6.8 and 6.1.1.4'
N N 0.0061 0.0033 'International Tables Vol C Tables 4.2.6.8 and 6.1.1.4'
O O 0.0106 0.0060 'International Tables Vol C Tables 4.2.6.8 and 6.1.1.4'
P P 0.1023 0.0942 'International Tables Vol C Tables 4.2.6.8 and 6.1.1.4'
Cd Cd -0.8075 1.2024 'International Tables Vol C Tables 4.2.6.8 and 6.1.1.4'

loop_
_geom_angle_atom_site_label_1
_geom_angle_atom_site_label_2
_geom_angle_atom_site_label_3
_geom_angle
_geom_angle_site_symmetry_1
_geom_angle_site_symmetry_3
O1 Cd1 O1 97.91(8) . 2_556
O1 Cd1 N1 98.88(7) . 2_556
O1 Cd1 N1 94.12(6) 2_556 2_556
O1 Cd1 N1 94.12(6) . .
O1 Cd1 N1 98.88(7) 2_556 .
N1 Cd1 N1 160.17(11) 2_556 .
O1 Cd1 O3 92.06(6) . 5_557
O1 Cd1 O3 169.28(6) 2_556 5_557
N1 Cd1 O3 80.37(6) 2_556 5_557
N1 Cd1 O3 84.27(7) . 5_557
O1 Cd1 O3 169.28(6) . 6
O1 Cd1 O3 92.05(6) 2_556 6
N1 Cd1 O3 84.27(7) 2_556 6
N1 Cd1 O3 80.37(6) . 6
O3 Cd1 O3 78.31(7) 5_557 6
O2 Cd2 O2 116.90(9) 6_566 5_567
O2 Cd2 O4 92.23(6) 6_566 .
O2 Cd2 O4 97.37(7) 5_567 .
O2 Cd2 O4 97.37(7) 6_566 2_557
O2 Cd2 O4 92.22(6) 5_567 2_557
O4 Cd2 O4 161.62(10) . 2_557
O2 Cd2 O3 94.84(6) 6_566 2_557
O2 Cd2 O3 137.20(6) 5_567 2_557
O4 Cd2 O3 109.97(7) . 2_557
O4 Cd2 O3 53.75(6) 2_557 2_557
O2 Cd2 O3 137.20(6) 6_566 .
O2 Cd2 O3 94.84(6) 5_567 .
O4 Cd2 O3 53.75(6) . .
O4 Cd2 O3 109.97(7) 2_557 .
O3 Cd2 O3 77.14(7) 2_557 .
O1 P1 O2 116.81(10) . .
O1 P1 C7 106.88(10) . .
O2 P1 C7 110.17(10) . .
O1 P1 C1 110.07(11) . .
O2 P1 C1 106.91(12) . .
C7 P1 C1 105.45(11) . .
C10 N1 C14 117.1(2) . .
C10 N1 Cd1 122.86(17) . .
C14 N1 Cd1 120.08(17) . .
C2 C1 C6 117.9(3) . .
C2 C1 P1 121.8(3) . .
C6 C1 P1 120.3(2) . .
C1 C2 C3 119.6(5) . .
C4 C3 C2 120.2(5) . .
C5 C4 C3 120.5(4) . .
C4 C5 C6 120.0(5) . .
C1 C6 C5 121.8(5) . .
C8 C7 P1 115.20(16) . .
C7 C8 C9 114.20(19) . .
O4 C9 O3 121.6(2) . .
O4 C9 C8 117.5(2) . .
O3 C9 C8 120.9(2) . .
N1 C10 C11 123.5(3) . .
C12 C11 C10 120.2(3) . .
C11 C12 C13 116.2(2) . .
C11 C12 C12 121.8(3) . 7_446
C13 C12 C12 122.0(3) . 7_446
C12 C13 C14 120.1(3) . .
N1 C14 C13 122.9(3) . .
P1 O1 Cd1 137.26(10) . .
P1 O2 Cd2 125.73(11) . 5_567
C9 O3 Cd1 129.29(14) . 5_557
C9 O3 Cd2 87.03(12) . .
Cd1 O3 Cd2 102.28(6) 5_557 .
C9 O4 Cd2 97.39(14) . .

loop_
_geom_bond_atom_site_label_1
_geom_bond_atom_site_label_2
_geom_bond_distance
_geom_bond_site_symmetry_2
Cd1 O1 2.2278(15) .
Cd1 O1 2.2278(15) 2_556
Cd1 N1 2.2879(17) 2_556
Cd1 N1 2.2879(17) .
Cd1 O3 2.4917(15) 5_557
Cd1 O3 2.4918(15) 6
Cd2 O2 2.1868(18) 6_566
Cd2 O2 2.1869(18) 5_567
Cd2 O4 2.3055(17) .
Cd2 O4 2.3055(17) 2_557
Cd2 O3 2.5236(16) 2_557
Cd2 O3 2.5236(16) .
P1 O1 1.5049(17) .
P1 O2 1.5106(17) .
P1 C7 1.800(2) .
P1 C1 1.812(3) .
N1 C10 1.309(4) .
N1 C14 1.310(4) .
C1 C2 1.363(5) .
C1 C6 1.365(5) .
C2 C3 1.421(6) .
C3 C4 1.343(8) .
C4 C5 1.330(8) .
C5 C6 1.383(5) .
C7 C8 1.517(3) .
C8 C9 1.518(3) .
C9 O4 1.251(3) .
C9 O3 1.259(3) .
C10 C11 1.385(3) .
C11 C12 1.357(4) .
C12 C13 1.371(4) .
C12 C12 1.487(4) 7_446
C13 C14 1.390(4) .
O2 Cd2 2.1868(18) 5_567
O3 Cd1 2.4917(15) 5_557
